data_4343587
loop_
_publ_author_name
'Simmons, C.J.'
'Stratemeier, H.'
'Hitchman, M.A.'

_publ_section_title
;
 Influence of deuteration on the crystal structure of (N H4)2 (Zn (H2 O)6)
 (S O4)2
;
_journal_name_full 'Inorganic Chemistry'
_journal_page_first 6124
_journal_page_last 6126
_journal_volume 39
_journal_year 2000
_chemical_formula_sum 'H20 N2 O14 S2 Zn'
_chemical_name_systematic '(N H4)2 (Zn (H2 O)6) (S O4)2'
_space_group_IT_number 14
_symmetry_space_group_name_Hall '-P 2yab'
_symmetry_space_group_name_H-M 'P 1 21/a 1'
_cell_angle_alpha 90
_cell_angle_beta 106.86
_cell_angle_gamma 90
_cell_formula_units_Z 2
_cell_length_a 9.236
_cell_length_b 12.5122
_cell_length_c 6.246
_cell_volume 690.779
_citation_journal_id_ASTM INOCAJ
_cod_data_source_file Simmons_INOCAJ_2000_1135.cif
_cod_data_source_block H20N2O14S2Zn1
_cod_original_cell_volume 690.7787
_cod_original_sg_symbol_Hall '-P 2ybc (z,y,-x)'
_cod_original_formula_sum 'H20 N2 O14 S2 Zn1'
_cod_database_code 4343587

loop_
_symmetry_equiv_pos_as_xyz
x,y,z
-x+1/2,y+1/2,-z
-x,-y,-z
x-1/2,-y-1/2,z

loop_
_atom_site_label
_atom_site_type_symbol
_atom_site_fract_x
_atom_site_fract_y
_atom_site_fract_z
_atom_site_occupancy
_atom_site_U_iso_or_equiv
O5 O-2 0.1706 0.1086 0.1656 1 0.0
O1 O-2 0.412 0.2285 0.5909 1 0.0
O6 O-2 0.8369 0.1111 0.0348 1 0.0
Zn1 Zn+2 0 0 0 1 0.0
O4 O-2 0.3848 0.1772 0.9507 1 0.0
H8 H+1 0.849 0.161 0.03 1 0.0
H5 H+1 0.2 0.088 0.267 1 0.0
H2 H+1 0.215 0.302 0.379 1 0.0
O7 O-2 0.0007 -0.0682 0.3007 1 0.0
H10 H+1 0.029 0.863 0.334 1 0.0
O2 O-2 0.5484 0.077 0.7845 1 0.0
H3 H+1 0.097 0.343 0.466 1 0.0
O3 O-2 0.2798 0.0675 0.6233 1 0.0
H6 H+1 0.22 0.122 0.096 1 0.0
H7 H+1 0.754 0.099 -0.038 1 0.0
N1 N-3 0.1349 0.3478 0.3586 1 0.0
H4 H+1 0.156 0.416 0.351 1 0.0
H9 H+1 -0.075 -0.062 0.338 1 0.0
S1 S+6 0.40744 0.13706 0.7399 1 0.0
H1 H+1 0.064 0.333 0.225 1 0.0
